data_2210037
loop_
_publ_author_name
'L\"offler, Philipp M. G.'
'Petersen, Henrik H.'
'Skovsgaard, Signe'
'McKenzie, Christine J.'
'Bond, Andrew D.'

_publ_section_title
;Tetra-\m~2~-acetato-bis({1-[5-(dimethylamino)naphthylsulfonyl]imidazole-\k<i>N</i>^3^}rhodium)(<i>Rh</i>---<i>Rh</i>)
 acetonitrile disolvate
;
_journal_coeditor_code YA2019
_journal_issue 8
_journal_name_full 'Acta Crystallographica Section E'
_journal_page_first m1808
_journal_page_last m1809
_journal_paper_doi 10.1107/S1600536806025311
_journal_volume 62
_journal_year 2006
_chemical_formula_iupac '[Rh 2 (C2 H3 O2)4 (C15 H15 N3 O2 S)2] , 2C2 H3 N'
_chemical_formula_moiety 'C38 H42 N6 O12 Rh2 S2 , 2C2 H3 N'
_chemical_formula_sum 'C42 H48 N8 O12 Rh2 S2'
_chemical_formula_weight 1126.82
_chemical_name_systematic
;
Tetra-\m~2~-acetato-bis{1-[5-(dimethylamino)naphthylsulfonyl]imidazole-
\kN^3^]rhodium} (Rh---Rh) acetonitrile disolvate
;
_space_group_IT_number 14
_symmetry_cell_setting monoclinic
_symmetry_space_group_name_Hall '-P 2yn'
_symmetry_space_group_name_H-M 'P 1 21/n 1'
_atom_sites_solution_hydrogens geom
_atom_sites_solution_primary direct
_atom_sites_solution_secondary difmap
_cell_angle_alpha 90.00
_cell_angle_beta 109.195(4)
_cell_angle_gamma 90.00
_cell_formula_units_Z 2
_cell_length_a 8.8710(9)
_cell_length_b 25.256(3)
_cell_length_c 10.9402(10)
_cell_measurement_reflns_used 5860
_cell_measurement_temperature 180(2)
_cell_measurement_theta_max 25.8
_cell_measurement_theta_min 2.5
_cell_volume 2314.8(4)
_computing_cell_refinement 'SAINT (Bruker, 2003)'
_computing_data_collection 'APEX2 (Bruker Nonius, 2004)'
_computing_data_reduction SAINT
_computing_molecular_graphics SHELXTL
_computing_publication_material SHELXTL
_computing_structure_refinement SHELXTL
_computing_structure_solution 'SHELXTL (Sheldrick, 2000)'
_diffrn_ambient_temperature 180(2)
_diffrn_measured_fraction_theta_full 0.975
_diffrn_measured_fraction_theta_max 0.958
_diffrn_measurement_device_type 'Bruker Nonius X8 APEX-II CCD area-detector'
_diffrn_measurement_method 'thin-slice \w and \f'
_diffrn_radiation_monochromator graphite
_diffrn_radiation_source 'fine-focus sealed tube'
_diffrn_radiation_type MoK\a
_diffrn_radiation_wavelength 0.71073
_diffrn_reflns_av_R_equivalents 0.042
_diffrn_reflns_av_sigmaI/netI 0.044
_diffrn_reflns_limit_h_max 9
_diffrn_reflns_limit_h_min -11
_diffrn_reflns_limit_k_max 30
_diffrn_reflns_limit_k_min -31
_diffrn_reflns_limit_l_max 13
_diffrn_reflns_limit_l_min -13
_diffrn_reflns_number 22091
_diffrn_reflns_theta_full 25.0
_diffrn_reflns_theta_max 26.4
_diffrn_reflns_theta_min 3.5
_diffrn_standards_number 0
_exptl_absorpt_coefficient_mu 0.87
_exptl_absorpt_correction_T_max 0.918
_exptl_absorpt_correction_T_min 0.807
_exptl_absorpt_correction_type multi-scan
_exptl_absorpt_process_details '(SADABS; Sheldrick, 2003)'
_exptl_crystal_colour red
_exptl_crystal_density_diffrn 1.617
_exptl_crystal_density_method 'not measured'
_exptl_crystal_description block
_exptl_crystal_F_000 1148
_exptl_crystal_size_max 0.15
_exptl_crystal_size_mid 0.12
_exptl_crystal_size_min 0.10
_refine_diff_density_max 0.34
_refine_diff_density_min -0.50
_refine_ls_extinction_method none
_refine_ls_goodness_of_fit_ref 1.07
_refine_ls_hydrogen_treatment constr
_refine_ls_matrix_type full
_refine_ls_number_parameters 303
_refine_ls_number_reflns 4539
_refine_ls_number_restraints 0
_refine_ls_restrained_S_all 1.07
_refine_ls_R_factor_all 0.039
_refine_ls_R_factor_gt 0.028
_refine_ls_shift/su_max 0.002
_refine_ls_shift/su_mean 0.000
_refine_ls_structure_factor_coef Fsqd
_refine_ls_weighting_details 'calc w = 1/[\s^2^(Fo^2^)+(0.0274P)^2^] where P=(Fo^2^+2Fc^2^)/3'
_refine_ls_weighting_scheme calc
_refine_ls_wR_factor_gt 0.059
_refine_ls_wR_factor_ref 0.061
_reflns_number_gt 3604
_reflns_number_total 4539
_reflns_threshold_expression I>2\s(I)
_cod_data_source_file ya2019.cif
_cod_data_source_block I
_cod_depositor_comments
;
The following automatic conversions were performed:
'_geom_bond_publ_flag' value 'Y' changed to 'y' according to
'/home/saulius/struct/CIF-dictionaries/cif_core.dic' dictionary named
'cif_core.dic' version 2.4.1 from 2010-06-29 (6 times).

Automatic conversion script
Id: cif_fix_enum 1527 2010-12-29 10:47:43Z saulius 

The following automatic conversions were performed:

'_geom_bond_publ_flag' value 'Y' changed to 'y' according to
/home/saulius/struct/CIF-dictionaries/cif_core.dic dictionary named
'cif_core.dic' version 2.4.1 from 2010-06-29 (6 times).

Automatic conversion script
Id: cif_fix_values 1715 2011-07-08 13:25:40Z adriana 
;
_cod_original_sg_symbol_H-M 'P 21/n'
_cod_database_code 2210037
_cod_database_fobs_code 2210037

loop_
_symmetry_equiv_pos_as_xyz
'x, y, z'
'-x+1/2, y+1/2, -z+1/2'
'-x, -y, -z'
'x-1/2, -y-1/2, z-1/2'

loop_
_atom_site_type_symbol
_atom_site_label
_atom_site_fract_x
_atom_site_fract_y
_atom_site_fract_z
_atom_site_U_iso_or_equiv
_atom_site_adp_type
_atom_site_calc_flag
_atom_site_refinement_flags
_atom_site_occupancy
Rh Rh1 0.47076(2) 0.544476(7) 0.523569(16) 0.01554(7) Uani d . 1
S S1 0.09853(7) 0.73740(2) 0.51757(5) 0.01902(15) Uani d . 1
O O1 0.65992(19) 0.56821(6) 0.46955(14) 0.0206(4) Uani d . 1
O O2 0.28461(18) 0.51541(6) 0.57378(14) 0.0222(4) Uani d . 1
O O3 0.3251(2) 0.55113(6) 0.33604(14) 0.0228(4) Uani d . 1
O O4 0.61765(19) 0.53225(6) 0.70848(14) 0.0198(4) Uani d . 1
O O5 -0.02361(19) 0.70686(7) 0.42744(14) 0.0247(4) Uani d . 1
O O6 0.14766(19) 0.78571(6) 0.47560(14) 0.0242(4) Uani d . 1
N N1 0.2579(2) 0.69612(7) 0.56388(16) 0.0157(4) Uani d . 1
N N2 0.4089(2) 0.62632(7) 0.56846(17) 0.0176(4) Uani d . 1
N N3 0.0212(2) 0.68135(8) 1.07099(18) 0.0236(5) Uani d . 1
C C1 0.2725(3) 0.64850(9) 0.5084(2) 0.0180(5) Uani d . 1
H H1A 0.1931 0.6337 0.4356 0.022 Uiso calc R 1
C C2 0.3972(3) 0.70353(9) 0.6671(2) 0.0191(5) Uani d . 1
H H2A 0.4233 0.7328 0.7247 0.023 Uiso calc R 1
C C3 0.4884(3) 0.66046(9) 0.6688(2) 0.0199(6) Uani d . 1
H H3A 0.5916 0.6544 0.7295 0.024 Uiso calc R 1
C C4 0.2623(3) 0.46587(10) 0.5691(2) 0.0212(6) Uani d . 1
C C5 0.1271(3) 0.44573(10) 0.6120(3) 0.0326(7) Uani d . 1
H H5A 0.1431 0.4080 0.6332 0.049 Uiso calc R 1
H H5B 0.0256 0.4507 0.5419 0.049 Uiso calc R 1
H H5C 0.1251 0.4655 0.6885 0.049 Uiso calc R 1
C C6 0.3139(3) 0.51219(10) 0.2609(2) 0.0201(5) Uani d . 1
C C7 0.2045(3) 0.51824(10) 0.1234(2) 0.0291(6) Uani d . 1
H H7A 0.2379 0.4939 0.0673 0.044 Uiso calc R 1
H H7B 0.2096 0.5547 0.0946 0.044 Uiso calc R 1
H H7C 0.0948 0.5100 0.1187 0.044 Uiso calc R 1
C C8 0.0675(3) 0.74735(9) 0.6668(2) 0.0173(5) Uani d . 1
C C9 0.0978(3) 0.79692(9) 0.7174(2) 0.0217(6) Uani d . 1
H H9A 0.1255 0.8245 0.6696 0.026 Uiso calc R 1
C C10 0.0879(3) 0.80713(10) 0.8406(2) 0.0252(6) Uani d . 1
H H10A 0.1020 0.8421 0.8743 0.030 Uiso calc R 1
C C11 0.0579(3) 0.76654(9) 0.9116(2) 0.0219(6) Uani d . 1
H H11A 0.0554 0.7736 0.9962 0.026 Uiso calc R 1
C C12 0.0305(3) 0.71431(9) 0.8634(2) 0.0182(5) Uani d . 1
C C13 -0.0014(3) 0.67173(10) 0.9391(2) 0.0209(6) Uani d . 1
C C14 -0.0587(3) 0.62473(10) 0.8790(2) 0.0249(6) Uani d . 1
H H14A -0.0883 0.5974 0.9263 0.030 Uiso calc R 1
C C15 -0.0743(3) 0.61657(10) 0.7482(2) 0.0281(6) Uani d . 1
H H15A -0.1168 0.5840 0.7082 0.034 Uiso calc R 1
C C16 -0.0301(3) 0.65412(10) 0.6773(2) 0.0246(6) Uani d . 1
H H16A -0.0355 0.6468 0.5908 0.030 Uiso calc R 1
C C17 0.0240(3) 0.70419(9) 0.7333(2) 0.0173(5) Uani d . 1
C C18 -0.0549(3) 0.64434(10) 1.1342(2) 0.0276(6) Uani d . 1
H H18A -0.1661 0.6389 1.0798 0.041 Uiso calc R 1
H H18B -0.0519 0.6588 1.2182 0.041 Uiso calc R 1
H H18C 0.0021 0.6105 1.1473 0.041 Uiso calc R 1
C C19 0.1852(3) 0.69225(11) 1.1522(2) 0.0345(7) Uani d . 1
H H19A 0.2365 0.7151 1.1050 0.052 Uiso calc R 1
H H19B 0.2443 0.6589 1.1744 0.052 Uiso calc R 1
H H19C 0.1849 0.7101 1.2316 0.052 Uiso calc R 1
N N1S 0.5885(4) 0.56774(13) 1.0778(3) 0.0827(11) Uani d . 1
C C1S 0.4868(4) 0.57100(13) 0.9847(3) 0.0474(8) Uani d . 1
C C2S 0.3547(4) 0.57480(14) 0.8656(3) 0.0610(10) Uani d . 1
H H2S1 0.2672 0.5522 0.8707 0.091 Uiso calc R 1
H H2S2 0.3890 0.5632 0.7934 0.091 Uiso calc R 1
H H2S3 0.3181 0.6116 0.8517 0.091 Uiso calc R 1

loop_
_atom_site_aniso_label
_atom_site_aniso_U_11
_atom_site_aniso_U_22
_atom_site_aniso_U_33
_atom_site_aniso_U_12
_atom_site_aniso_U_13
_atom_site_aniso_U_23
Rh1 0.01835(12) 0.01179(12) 0.01602(10) 0.00092(9) 0.00504(8) -0.00012(7)
S1 0.0196(3) 0.0207(4) 0.0165(3) 0.0038(3) 0.0056(3) 0.0012(2)
O1 0.0253(10) 0.0151(9) 0.0232(8) -0.0005(8) 0.0106(8) 0.0002(7)
O2 0.0221(10) 0.0188(10) 0.0281(9) -0.0002(8) 0.0116(8) -0.0003(7)
O3 0.0259(10) 0.0176(10) 0.0199(8) 0.0048(8) 0.0008(8) -0.0012(7)
O4 0.0243(10) 0.0152(10) 0.0182(8) 0.0003(8) 0.0047(8) -0.0011(7)
O5 0.0205(10) 0.0323(11) 0.0181(8) 0.0016(8) 0.0020(7) -0.0022(7)
O6 0.0313(11) 0.0192(10) 0.0233(9) 0.0039(8) 0.0104(8) 0.0061(7)
N1 0.0147(11) 0.0166(11) 0.0150(9) 0.0029(9) 0.0039(9) -0.0021(8)
N2 0.0221(12) 0.0149(11) 0.0159(9) 0.0007(10) 0.0066(9) 0.0002(8)
N3 0.0228(12) 0.0303(13) 0.0194(10) -0.0050(10) 0.0090(9) -0.0015(9)
C1 0.0221(15) 0.0153(14) 0.0183(11) -0.0024(11) 0.0091(11) -0.0019(10)
C2 0.0220(15) 0.0182(14) 0.0152(11) -0.0020(12) 0.0037(11) -0.0043(10)
C3 0.0198(14) 0.0202(15) 0.0179(12) 0.0020(12) 0.0039(11) 0.0005(10)
C4 0.0210(15) 0.0242(16) 0.0150(11) -0.0044(12) 0.0014(11) 0.0009(10)
C5 0.0306(17) 0.0318(17) 0.0397(15) -0.0064(13) 0.0173(14) 0.0009(12)
C6 0.0177(14) 0.0203(15) 0.0230(12) -0.0037(12) 0.0076(11) 0.0022(11)
C7 0.0350(17) 0.0273(16) 0.0185(12) 0.0031(13) 0.0000(12) 0.0003(11)
C8 0.0144(13) 0.0185(14) 0.0192(12) 0.0042(11) 0.0060(10) -0.0023(10)
C9 0.0193(14) 0.0203(15) 0.0277(13) 0.0006(11) 0.0106(11) -0.0001(11)
C10 0.0237(15) 0.0215(15) 0.0323(14) -0.0009(12) 0.0116(12) -0.0091(11)
C11 0.0194(14) 0.0252(15) 0.0241(12) -0.0028(12) 0.0112(11) -0.0076(11)
C12 0.0124(13) 0.0208(14) 0.0227(12) -0.0020(11) 0.0075(11) -0.0025(10)
C13 0.0159(14) 0.0261(15) 0.0217(12) 0.0020(11) 0.0073(11) -0.0010(11)
C14 0.0273(15) 0.0218(15) 0.0264(13) -0.0041(12) 0.0099(12) 0.0020(11)
C15 0.0349(17) 0.0195(15) 0.0282(14) -0.0092(13) 0.0079(13) -0.0063(11)
C16 0.0300(16) 0.0236(15) 0.0213(12) -0.0042(12) 0.0097(12) -0.0053(11)
C17 0.0138(13) 0.0190(14) 0.0186(11) 0.0009(11) 0.0048(10) -0.0024(10)
C18 0.0322(16) 0.0281(16) 0.0256(13) 0.0035(13) 0.0136(12) 0.0024(11)
C19 0.0281(17) 0.0463(19) 0.0266(14) -0.0050(14) 0.0056(13) -0.0027(12)
N1S 0.070(3) 0.065(2) 0.095(3) -0.018(2) 0.003(2) -0.010(2)
C1S 0.049(2) 0.035(2) 0.060(2) -0.0073(18) 0.021(2) -0.0056(17)
C2S 0.068(3) 0.075(3) 0.048(2) 0.002(2) 0.030(2) 0.0084(18)

loop_
_atom_type_symbol
_atom_type_description
_atom_type_scat_dispersion_real
_atom_type_scat_dispersion_imag
_atom_type_scat_source
C C 0.0033 0.0016 'International Tables Vol C Tables 4.2.6.8 and 6.1.1.4'
H H 0.0000 0.0000 'International Tables Vol C Tables 4.2.6.8 and 6.1.1.4'
N N 0.0061 0.0033 'International Tables Vol C Tables 4.2.6.8 and 6.1.1.4'
O O 0.0106 0.0060 'International Tables Vol C Tables 4.2.6.8 and 6.1.1.4'
S S 0.1246 0.1234 'International Tables Vol C Tables 4.2.6.8 and 6.1.1.4'
Rh Rh -1.1178 0.9187 'International Tables Vol C Tables 4.2.6.8 and 6.1.1.4'

loop_
_geom_angle_atom_site_label_1
_geom_angle_atom_site_label_2
_geom_angle_atom_site_label_3
_geom_angle_site_symmetry_1
_geom_angle_site_symmetry_3
_geom_angle
O4 Rh1 O2 . . 89.32(6)
O4 Rh1 O3 . . 175.93(6)
O2 Rh1 O3 . . 89.95(6)
O4 Rh1 O1 . . 90.79(6)
O2 Rh1 O1 . . 175.91(6)
O3 Rh1 O1 . . 89.65(6)
O4 Rh1 N2 . . 92.58(6)
O2 Rh1 N2 . . 89.70(7)
O3 Rh1 N2 . . 91.41(6)
O1 Rh1 N2 . . 94.39(7)
O4 Rh1 Rh1 . 3_666 87.63(4)
O2 Rh1 Rh1 . 3_666 88.41(5)
O3 Rh1 Rh1 . 3_666 88.35(4)
O1 Rh1 Rh1 . 3_666 87.50(5)
N2 Rh1 Rh1 . 3_666 178.10(5)
O6 S1 O5 . . 118.96(10)
O6 S1 N1 . . 108.07(10)
O5 S1 N1 . . 104.09(10)
O6 S1 C8 . . 109.57(10)
O5 S1 C8 . . 113.76(10)
N1 S1 C8 . . 100.38(10)
C4 O1 Rh1 3_666 . 119.28(15)
C4 O2 Rh1 . . 118.34(15)
C6 O3 Rh1 . . 118.54(15)
C6 O4 Rh1 3_666 . 119.40(14)
C1 N1 C2 . . 106.88(19)
C1 N1 S1 . . 126.70(16)
C2 N1 S1 . . 126.41(15)
C1 N2 C3 . . 106.15(19)
C1 N2 Rh1 . . 122.89(15)
C3 N2 Rh1 . . 130.48(16)
C13 N3 C18 . . 116.35(19)
C13 N3 C19 . . 115.62(18)
C18 N3 C19 . . 110.94(19)
N2 C1 N1 . . 111.2(2)
N2 C1 H1A . . 124.4
N1 C1 H1A . . 124.4
C3 C2 N1 . . 105.8(2)
C3 C2 H2A . . 127.1
N1 C2 H2A . . 127.1
C2 C3 N2 . . 110.0(2)
C2 C3 H3A . . 125.0
N2 C3 H3A . . 125.0
O1 C4 O2 3_666 . 126.4(2)
O1 C4 C5 3_666 . 116.9(2)
O2 C4 C5 . . 116.7(2)
C4 C5 H5A . . 109.5
C4 C5 H5B . . 109.5
H5A C5 H5B . . 109.5
C4 C5 H5C . . 109.5
H5A C5 H5C . . 109.5
H5B C5 H5C . . 109.5
O3 C6 O4 . 3_666 126.0(2)
O3 C6 C7 . . 117.2(2)
O4 C6 C7 3_666 . 116.7(2)
C6 C7 H7A . . 109.5
C6 C7 H7B . . 109.5
H7A C7 H7B . . 109.5
C6 C7 H7C . . 109.5
H7A C7 H7C . . 109.5
H7B C7 H7C . . 109.5
C9 C8 C17 . . 123.0(2)
C9 C8 S1 . . 116.03(17)
C17 C8 S1 . . 120.84(17)
C8 C9 C10 . . 119.6(2)
C8 C9 H9A . . 120.2
C10 C9 H9A . . 120.2
C11 C10 C9 . . 119.6(2)
C11 C10 H10A . . 120.2
C9 C10 H10A . . 120.2
C10 C11 C12 . . 122.1(2)
C10 C11 H11A . . 119.0
C12 C11 H11A . . 119.0
C11 C12 C17 . . 119.0(2)
C11 C12 C13 . . 121.6(2)
C17 C12 C13 . . 119.2(2)
C14 C13 N3 . . 123.0(2)
C14 C13 C12 . . 118.9(2)
N3 C13 C12 . . 118.1(2)
C13 C14 C15 . . 120.7(2)
C13 C14 H14A . . 119.6
C15 C14 H14A . . 119.6
C16 C15 C14 . . 121.8(2)
C16 C15 H15A . . 119.1
C14 C15 H15A . . 119.1
C15 C16 C17 . . 119.7(2)
C15 C16 H16A . . 120.2
C17 C16 H16A . . 120.2
C16 C17 C12 . . 119.1(2)
C16 C17 C8 . . 124.67(19)
C12 C17 C8 . . 116.1(2)
N3 C18 H18A . . 109.5
N3 C18 H18B . . 109.5
H18A C18 H18B . . 109.5
N3 C18 H18C . . 109.5
H18A C18 H18C . . 109.5
H18B C18 H18C . . 109.5
N3 C19 H19A . . 109.5
N3 C19 H19B . . 109.5
H19A C19 H19B . . 109.5
N3 C19 H19C . . 109.5
H19A C19 H19C . . 109.5
H19B C19 H19C . . 109.5
N1S C1S C2S . . 179.3(4)
C1S C2S H2S1 . . 109.5
C1S C2S H2S2 . . 109.5
H2S1 C2S H2S2 . . 109.5
C1S C2S H2S3 . . 109.5
H2S1 C2S H2S3 . . 109.5
H2S2 C2S H2S3 . . 109.5

loop_
_geom_bond_atom_site_label_1
_geom_bond_atom_site_label_2
_geom_bond_site_symmetry_2
_geom_bond_distance
_geom_bond_publ_flag
Rh1 Rh1 3_666 2.3997(4) y
Rh1 O1 . 2.0436(16) y
Rh1 O2 . 2.0406(15) y
Rh1 O3 . 2.0406(15) y
Rh1 O4 . 2.0378(15) y
Rh1 N2 . 2.2343(18) y
S1 O6 . 1.4217(16) ?
S1 O5 . 1.4277(17) ?
S1 N1 . 1.6948(19) ?
S1 C8 . 1.761(2) ?
O1 C4 3_666 1.260(3) ?
O2 C4 . 1.265(3) ?
O3 C6 . 1.265(3) ?
O4 C6 3_666 1.267(3) ?
N1 C1 . 1.372(3) ?
N1 C2 . 1.385(3) ?
N2 C1 . 1.299(3) ?
N2 C3 . 1.391(3) ?
N3 C13 . 1.411(3) ?
N3 C18 . 1.454(3) ?
N3 C19 . 1.460(3) ?
C1 H1A . 0.950 ?
C2 C3 . 1.352(3) ?
C2 H2A . 0.950 ?
C3 H3A . 0.950 ?
C4 O1 3_666 1.260(3) ?
C4 C5 . 1.512(3) ?
C5 H5A . 0.980 ?
C5 H5B . 0.980 ?
C5 H5C . 0.980 ?
C6 O4 3_666 1.268(3) ?
C6 C7 . 1.506(3) ?
C7 H7A . 0.980 ?
C7 H7B . 0.980 ?
C7 H7C . 0.980 ?
C8 C9 . 1.360(3) ?
C8 C17 . 1.432(3) ?
C9 C10 . 1.403(3) ?
C9 H9A . 0.950 ?
C10 C11 . 1.365(3) ?
C10 H10A . 0.950 ?
C11 C12 . 1.412(3) ?
C11 H11A . 0.950 ?
C12 C17 . 1.429(3) ?
C12 C13 . 1.441(3) ?
C13 C14 . 1.371(3) ?
C14 C15 . 1.408(3) ?
C14 H14A . 0.950 ?
C15 C16 . 1.362(3) ?
C15 H15A . 0.950 ?
C16 C17 . 1.418(3) ?
C16 H16A . 0.950 ?
C18 H18A . 0.980 ?
C18 H18B . 0.980 ?
C18 H18C . 0.980 ?
C19 H19A . 0.980 ?
C19 H19B . 0.980 ?
C19 H19C . 0.980 ?
N1S C1S . 1.119(4) ?
C1S C2S . 1.441(4) ?
C2S H2S1 . 0.980 ?
C2S H2S2 . 0.980 ?
C2S H2S3 . 0.980 ?

loop_
_geom_torsion_atom_site_label_1
_geom_torsion_atom_site_label_2
_geom_torsion_atom_site_label_3
_geom_torsion_atom_site_label_4
_geom_torsion_site_symmetry_1
_geom_torsion_site_symmetry_4
_geom_torsion
O4 Rh1 O1 C4 . 3_666 88.74(16)
O3 Rh1 O1 C4 . 3_666 -87.22(16)
N2 Rh1 O1 C4 . 3_666 -178.61(16)
Rh1 Rh1 O1 C4 3_666 3_666 1.15(16)
O4 Rh1 O2 C4 . . -85.86(16)
O3 Rh1 O2 C4 . . 90.14(16)
N2 Rh1 O2 C4 . . -178.45(16)
Rh1 Rh1 O2 C4 3_666 . 1.79(16)
O2 Rh1 O3 C6 . . -89.91(16)
O1 Rh1 O3 C6 . . 86.01(16)
N2 Rh1 O3 C6 . . -179.61(16)
Rh1 Rh1 O3 C6 3_666 . -1.50(16)
O2 Rh1 O4 C6 . 3_666 88.39(16)
O1 Rh1 O4 C6 . 3_666 -87.52(16)
N2 Rh1 O4 C6 . 3_666 178.06(16)
Rh1 Rh1 O4 C6 3_666 3_666 -0.05(16)
O6 S1 N1 C1 . . -116.54(18)
O5 S1 N1 C1 . . 10.8(2)
C8 S1 N1 C1 . . 128.75(19)
O6 S1 N1 C2 . . 65.04(19)
O5 S1 N1 C2 . . -167.59(17)
C8 S1 N1 C2 . . -49.7(2)
O4 Rh1 N2 C1 . . -150.26(16)
O2 Rh1 N2 C1 . . -60.95(16)
O3 Rh1 N2 C1 . . 28.99(16)
O1 Rh1 N2 C1 . . 118.75(16)
O4 Rh1 N2 C3 . . 20.62(19)
O2 Rh1 N2 C3 . . 109.93(19)
O3 Rh1 N2 C3 . . -160.12(19)
O1 Rh1 N2 C3 . . -70.36(19)
C3 N2 C1 N1 . . 0.3(2)
Rh1 N2 C1 N1 . . 173.14(13)
C2 N1 C1 N2 . . -0.3(2)
S1 N1 C1 N2 . . -178.96(14)
C1 N1 C2 C3 . . 0.1(2)
S1 N1 C2 C3 . . 178.77(16)
N1 C2 C3 N2 . . 0.1(2)
C1 N2 C3 C2 . . -0.3(2)
Rh1 N2 C3 C2 . . -172.32(14)
Rh1 O2 C4 O1 . 3_666 -3.4(3)
Rh1 O2 C4 C5 . . 177.71(16)
Rh1 O3 C6 O4 . 3_666 2.1(3)
Rh1 O3 C6 C7 . . 179.56(15)
O6 S1 C8 C9 . . -1.5(2)
O5 S1 C8 C9 . . -137.40(18)
N1 S1 C8 C9 . . 112.04(19)
O6 S1 C8 C17 . . -177.23(18)
O5 S1 C8 C17 . . 46.9(2)
N1 S1 C8 C17 . . -63.7(2)
C17 C8 C9 C10 . . 0.5(4)
S1 C8 C9 C10 . . -175.12(18)
C8 C9 C10 C11 . . 4.1(4)
C9 C10 C11 C12 . . -2.3(4)
C10 C11 C12 C17 . . -4.0(4)
C10 C11 C12 C13 . . -179.9(2)
C18 N3 C13 C14 . . -14.6(3)
C19 N3 C13 C14 . . 118.2(3)
C18 N3 C13 C12 . . 162.4(2)
C19 N3 C13 C12 . . -64.8(3)
C11 C12 C13 C14 . . 166.8(2)
C17 C12 C13 C14 . . -9.0(3)
C11 C12 C13 N3 . . -10.3(3)
C17 C12 C13 N3 . . 173.8(2)
N3 C13 C14 C15 . . -178.0(2)
C12 C13 C14 C15 . . 5.0(4)
C13 C14 C15 C16 . . 1.5(4)
C14 C15 C16 C17 . . -4.0(4)
C15 C16 C17 C12 . . -0.2(4)
C15 C16 C17 C8 . . -177.4(2)
C11 C12 C17 C16 . . -169.3(2)
C13 C12 C17 C16 . . 6.6(3)
C11 C12 C17 C8 . . 8.1(3)
C13 C12 C17 C8 . . -175.9(2)
C9 C8 C17 C16 . . 170.7(2)
S1 C8 C17 C16 . . -13.9(3)
C9 C8 C17 C12 . . -6.6(3)
S1 C8 C17 C12 . . 168.83(17)
